data_9002174
loop_
_publ_author_name
'Bloodaxe, E. S.'
'Hughes, J. M.'
'Dyar, M. D.'
'Grew, E. S.'
'Guidotti, C. V.'

_publ_section_title
;
 Linking structure and chemistry in the schorl-dravite series
 Sample O-T16-92
;
_journal_name_full 'American Mineralogist'
_journal_page_first 922
_journal_page_last 928
_journal_volume 84
_journal_year 1999
_chemical_formula_sum
;Al6.516 B3 Ca0.156 Cr0.009 F0.06 Fe1.029 H3.094 K0.015 Mg1.359 Mn0.006
 Na0.348 O30.94 Si6 Ti0.069 V0.006
;
_chemical_name_mineral Dravite
_space_group_IT_number 160
_symmetry_space_group_name_Hall 'R 3 -2"'
_symmetry_space_group_name_H-M 'R 3 m :H'
_cell_angle_alpha 90
_cell_angle_beta 90
_cell_angle_gamma 120
_cell_formula_units_Z 3
_cell_length_a 15.935
_cell_length_b 15.935
_cell_length_c 7.160
_cell_volume 1574.519
_exptl_crystal_density_diffrn 3.119
_cod_original_sg_symbol_H-M 'R 3 m'
_cod_original_formula_sum
;Ca.156 Na.348 K.015 Al6.516 Mg1.359 Fe1.029 Ti.069 V.006 Cr.009 Mn.006 Si6 B3
 O30.94 F.06 H3.094
;
_cod_database_code 9002174

loop_
_symmetry_equiv_pos_as_xyz
x,y,z
2/3+x,1/3+y,1/3+z
1/3+x,2/3+y,2/3+z
x,x-y,z
2/3+x,1/3+x-y,1/3+z
1/3+x,2/3+x-y,2/3+z
-y,-x,z
2/3-y,1/3-x,1/3+z
1/3-y,2/3-x,2/3+z
-x+y,y,z
2/3-x+y,1/3+y,1/3+z
1/3-x+y,2/3+y,2/3+z
-y,x-y,z
2/3-y,1/3+x-y,1/3+z
1/3-y,2/3+x-y,2/3+z
-x+y,-x,z
2/3-x+y,1/3-x,1/3+z
1/3-x+y,2/3-x,2/3+z

loop_
_atom_site_aniso_label
_atom_site_aniso_U_11
_atom_site_aniso_U_22
_atom_site_aniso_U_33
_atom_site_aniso_U_12
_atom_site_aniso_U_13
_atom_site_aniso_U_23
CaX 0.01737 0.01737 0.02467 0.00868 0.00000 0.00000
NaX 0.01737 0.01737 0.02467 0.00868 0.00000 0.00000
KX 0.01737 0.01737 0.02467 0.00868 0.00000 0.00000
AlY 0.00550 0.00724 0.01091 0.00362 0.00150 0.00300
MgY 0.00550 0.00724 0.01091 0.00362 0.00150 0.00300
FeY 0.00550 0.00724 0.01091 0.00362 0.00150 0.00300
TiY 0.00550 0.00724 0.01091 0.00362 0.00150 0.00300
VY 0.00550 0.00724 0.01091 0.00362 0.00150 0.00300
CrY 0.00550 0.00724 0.01091 0.00362 0.00150 0.00300
MnY 0.00550 0.00724 0.01091 0.00362 0.00150 0.00300
AlZ 0.00589 0.00531 0.00597 0.00251 -0.00025 0.00025
MgZ 0.00589 0.00531 0.00597 0.00251 -0.00025 0.00025
SiT 0.00569 0.00627 0.00636 0.00241 -0.00025 -0.00080
B 0.01158 0.00965 0.00727 0.00482 0.00000 0.00000
O1 0.02219 0.02219 0.01818 0.01110 0.00000 0.00000
O-H1 0.02219 0.02219 0.01818 0.01110 0.00000 0.00000
F1 0.02219 0.02219 0.01818 0.01110 0.00000 0.00000
O2 0.01544 0.01061 0.01454 0.00531 0.00275 0.00050
O-H3 0.02798 0.01254 0.00909 0.01399 0.00050 0.00025
O4 0.00965 0.01930 0.00883 0.00965 0.00000 0.00000
O5 0.01544 0.00753 0.01169 0.00772 0.00150 0.00075
O6 0.01283 0.01274 0.00675 0.00724 -0.00075 -0.00025
O7 0.00801 0.00781 0.01091 0.00227 -0.00050 -0.00050
O8 0.00646 0.01090 0.01376 0.00531 -0.00075 0.00225

loop_
_atom_site_label
_atom_site_fract_x
_atom_site_fract_y
_atom_site_fract_z
_atom_site_occupancy
_atom_site_type_symbol
_atom_site_attached_hydrogens
CaX 0.00000 0.00000 0.25000 0.15600 Ca 0
NaX 0.00000 0.00000 0.25000 0.34800 Na 0
KX 0.00000 0.00000 0.25000 0.01500 K 0
AlY 0.27167 0.54334 0.32500 0.40600 Al 0
MgY 0.27167 0.54334 0.32500 0.21900 Mg 0
FeY 0.27167 0.54334 0.32500 0.34300 Fe 0
TiY 0.27167 0.54334 0.32500 0.02300 Ti 0
VY 0.27167 0.54334 0.32500 0.00200 V 0
CrY 0.27167 0.54334 0.32500 0.00300 Cr 0
MnY 0.27167 0.54334 0.32500 0.00200 Mn 0
AlZ 0.29798 0.26150 0.63680 0.88300 Al 0
MgZ 0.29798 0.26150 0.63680 0.11700 Mg 0
SiT 0.19175 0.18990 0.02660 1.00000 Si 0
B 0.10980 0.21960 0.47880 1.00000 B 0
O1 0.00000 0.00000 0.80240 0.84600 O 0
O-H1 0.00000 0.00000 0.80240 0.09400 O 1
F1 0.00000 0.00000 0.80240 0.06000 F 0
O2 0.06150 0.12300 0.51180 1.00000 O 0
O-H3 0.26460 0.13230 0.53600 1.00000 O 1
O4 0.09310 0.18620 0.09680 1.00000 O 0
O5 0.18600 0.09300 0.11910 1.00000 O 0
O6 0.19650 0.18620 0.80150 1.00000 O 0
O7 0.28530 0.28550 0.10480 1.00000 O 0
O8 0.20930 0.27020 0.46590 1.00000 O 0

loop_
_cod_changelog_entry_id
_cod_changelog_entry_author
_cod_changelog_entry_date
_cod_changelog_entry_text
1
;cod-tools version 3.8.0
Id: cif_guess_AMCSD_atom_types 9581 2023-05-17 12:35:41Z saulius
;
2023-05-18T11:37:09+03:00
;Derived atom types and hydrogen counts
from atom names that follow the AMCSD naming convention
(Wat == water, O-H == hydroxyl).
;
2
;cod-tools version 3.10.1
Id: cif_fix_AMCSD_aniso_labels 10200 2024-08-01 14:09:44Z saulius
;
2024-08-02T12:20:09+03:00
;Changed the following '_atom_site_aniso_label' values:
'OH1' -> 'O-H1'
'OH3' -> 'O-H3'
;
